data_7129998
loop_
_publ_author_name
'Nyga, Aleksandra'
'Kaihara, Takahito'
'Hosono, Takumi'
'Sipala, Massimiliano'
'Stachelek, Partycja'
'Tonai, Norimitsu'
'Minakata, Satoshi'
'de Sousa, Leonardo E.'
'de Silva, Piotr'
'Data, Przemyslaw'
'Takeda, Youhei'

_publ_section_title
;
 Dual-Photofunctional Organogermanium Compound Based on
 Donor--Acceptor--Donor Architecture
;
_journal_name_full 'Chemical Communications'
_journal_paper_doi 10.1039/D2CC01568D
_journal_year 2022
_chemical_formula_moiety 'C24 H19 Ge N'
_chemical_formula_sum 'C24 H19 Ge N'
_chemical_formula_weight 394.01
_chemical_name_systematic 10,10-diphenyl-5,10-dihydrodibenzo[b,e][1,4]azagermine
_chemical_temperature_decomposition 472
_space_group_crystal_system monoclinic
_space_group_IT_number 14
_space_group_name_Hall '-P 2ybc'
_space_group_name_H-M_alt 'P 1 21/c 1'
_atom_sites_solution_hydrogens geom
_atom_sites_solution_primary direct
_atom_sites_solution_secondary difmap
_audit_update_record
;
2022-04-06 deposited with the CCDC.	2022-04-20 downloaded from the CCDC.
;
_cell_angle_alpha 90.0000
_cell_angle_beta 92.5617(10)
_cell_angle_gamma 90.0000
_cell_formula_units_Z 4
_cell_length_a 10.89970(13)
_cell_length_b 8.57542(10)
_cell_length_c 20.1183(2)
_cell_measurement_reflns_used 7411
_cell_measurement_temperature 213
_cell_measurement_theta_max 74.16
_cell_measurement_theta_min 4.40
_cell_volume 1878.57(4)
_computing_cell_refinement 'CrysAlisPro 1.171.39.20a (Rigaku OD, 2015)'
_computing_data_collection 'CrysAlisPro 1.171.39.20a (Rigaku OD, 2015)'
_computing_data_reduction 'CrysAlisPro 1.171.39.20a (Rigaku OD, 2015)'
_computing_molecular_graphics 'CrystalStructure 4.2.5'
_computing_publication_material 'CrystalStructure 4.2.5 (Rigaku, 2017)'
_computing_structure_refinement 'SHELXL Version 2018/1 (Sheldrick, 2008)'
_computing_structure_solution 'SHELXT Version 2014/5 (Sheldrick, 2014)'
_diffrn_ambient_temperature 213
_diffrn_detector_area_resol_mean 5.811
_diffrn_measured_fraction_theta_full 0.999
_diffrn_measured_fraction_theta_max 0.968
_diffrn_measurement_device_type 'Rigaku XtaLAB P200'
_diffrn_measurement_method \w
_diffrn_radiation_type 'Cu K\a'
_diffrn_radiation_wavelength 1.54187
_diffrn_reflns_av_R_equivalents 0.0264
_diffrn_reflns_Laue_measured_fraction_full 0.999
_diffrn_reflns_Laue_measured_fraction_max 0.968
_diffrn_reflns_limit_h_max 9
_diffrn_reflns_limit_h_min -13
_diffrn_reflns_limit_k_max 8
_diffrn_reflns_limit_k_min -10
_diffrn_reflns_limit_l_max 23
_diffrn_reflns_limit_l_min -24
_diffrn_reflns_number 9935
_diffrn_reflns_point_group_measured_fraction_full 0.999
_diffrn_reflns_point_group_measured_fraction_max 0.968
_diffrn_reflns_theta_full 67.687
_diffrn_reflns_theta_max 74.442
_diffrn_reflns_theta_min 4.060
_diffrn_standards_number 0
_exptl_absorpt_coefficient_mu 2.242
_exptl_absorpt_correction_T_max 0.799
_exptl_absorpt_correction_T_min 0.620
_exptl_absorpt_correction_type multi-scan
_exptl_absorpt_process_details
;
CrysAlisPro 1.171.39.20a (Rigaku Oxford Diffraction, 2015)
Empirical absorption correction using spherical harmonics,
 implemented in SCALE3 ABSPACK scaling algorithm.
;
_exptl_crystal_colour 'pale yellow'
_exptl_crystal_density_diffrn 1.393
_exptl_crystal_density_method 'not measured'
_exptl_crystal_description prism
_exptl_crystal_F_000 808.00
_exptl_crystal_preparation Luminescent
_exptl_crystal_recrystallization_method 'Re-crystallisation from solvent: chloroform/n-hexane'
_exptl_crystal_size_max 0.200
_exptl_crystal_size_mid 0.100
_exptl_crystal_size_min 0.100
_refine_diff_density_max 0.42
_refine_diff_density_min -0.51
_refine_ls_extinction_method none
_refine_ls_goodness_of_fit_ref 1.064
_refine_ls_hydrogen_treatment constr
_refine_ls_number_parameters 235
_refine_ls_number_reflns 3720
_refine_ls_number_restraints 0
_refine_ls_R_factor_all 0.0344
_refine_ls_R_factor_gt 0.0322
_refine_ls_shift/su_max 0.001
_refine_ls_structure_factor_coef Fsqd
_refine_ls_weighting_details 'w = 1/[\s^2^(Fo^2^)+(0.0573P)^2^+0.3898P] where P=(Fo^2^+2Fc^2^)/3'
_refine_ls_weighting_scheme calc
_refine_ls_wR_factor_gt 0.0915
_refine_ls_wR_factor_ref 0.0932
_reflns_Friedel_coverage 0.000
_reflns_number_gt 3439
_reflns_number_total 3720
_reflns_threshold_expression F^2^>2.0\s(F^2^)
_cod_data_source_file d2cc01568d5.cif
_cod_data_source_block xcalibur
_cod_depositor_comments
;
The following automatic conversions were performed:

data name '_chemical_melting_point' was changed to
'_chemical_temperature_decomposition' since the value had been '472
(dec.)'. The value '472 (dec.)' was changed to '472'.

Automatic conversion script
Id: cif_fix_values 7556 2019-12-06 15:28:31Z antanas 
;
_cod_database_code 7129998

loop_
_space_group_symop_id
_space_group_symop_operation_xyz
1 +X,+Y,+Z
2 -X,1/2+Y,1/2-Z
3 -X,-Y,-Z
4 +X,-1/2-Y,-1/2+Z

loop_
_atom_site_label
_atom_site_type_symbol
_atom_site_fract_x
_atom_site_fract_y
_atom_site_fract_z
_atom_site_U_iso_or_equiv
_atom_site_adp_type
_atom_site_occupancy
_atom_site_site_symmetry_order
_atom_site_calc_flag
_atom_site_refinement_flags_posn
_atom_site_refinement_flags_adp
_atom_site_refinement_flags_occupancy
_atom_site_disorder_assembly
_atom_site_disorder_group
Ge1 Ge 0.27157(2) 0.63044(2) 0.58394(2) 0.03561(10) Uani 1 1 d . . . . .
N1 N 0.31335(17) 0.8282(3) 0.71607(10) 0.0544(5) Uani 1 1 d . . . . .
H1 H 0.326873 0.894434 0.748329 0.065 Uiso 1 1 calc R U . . .
C1 C 0.41794(17) 0.6528(2) 0.64082(9) 0.0364(4) Uani 1 1 d . . . . .
C2 C 0.52855(18) 0.5797(2) 0.62598(10) 0.0403(4) Uani 1 1 d . . . . .
H2 H 0.529358 0.510216 0.589867 0.048 Uiso 1 1 calc R U . . .
C3 C 0.63598(19) 0.6068(3) 0.66277(11) 0.0459(5) Uani 1 1 d . . . . .
H3 H 0.709439 0.558396 0.651293 0.055 Uiso 1 1 calc R U . . .
C4 C 0.63438(18) 0.7065(3) 0.71692(11) 0.0493(5) Uani 1 1 d . . . . .
H4 H 0.707227 0.725573 0.742403 0.059 Uiso 1 1 calc R U . . .
C5 C 0.52690(19) 0.7778(3) 0.73370(10) 0.0505(5) Uani 1 1 d . . . . .
H5 H 0.526722 0.844280 0.770831 0.061 Uiso 1 1 calc R U . . .
C6 C 0.41768(17) 0.7518(3) 0.69582(9) 0.0417(4) Uani 1 1 d . . . . .
C7 C 0.15191(17) 0.7347(2) 0.63652(9) 0.0395(4) Uani 1 1 d . . . . .
C8 C 0.02614(19) 0.7322(3) 0.61870(11) 0.0493(5) Uani 1 1 d . . . . .
H8 H -0.001310 0.675816 0.580817 0.059 Uiso 1 1 calc R U . . .
C9 C -0.05846(19) 0.8104(3) 0.65540(12) 0.0563(6) Uani 1 1 d . . . . .
H9 H -0.142235 0.808610 0.642117 0.068 Uiso 1 1 calc R U . . .
C10 C -0.0191(2) 0.8914(3) 0.71180(12) 0.0539(6) Uani 1 1 d . . . . .
H10 H -0.076358 0.944535 0.737059 0.065 Uiso 1 1 calc R U . . .
C11 C 0.1040(2) 0.8945(3) 0.73117(12) 0.0521(5) Uani 1 1 d . . . . .
H11 H 0.129951 0.948864 0.769849 0.062 Uiso 1 1 calc R U . . .
C12 C 0.19056(18) 0.8172(3) 0.69368(10) 0.0431(4) Uani 1 1 d . . . . .
C13 C 0.22300(17) 0.4156(2) 0.56785(9) 0.0379(4) Uani 1 1 d . . . . .
C14 C 0.1476(3) 0.3372(3) 0.61056(13) 0.0648(7) Uani 1 1 d . . . . .
H14 H 0.118102 0.389133 0.647778 0.078 Uiso 1 1 calc R U . . .
C15 C 0.1155(3) 0.1830(3) 0.59867(19) 0.0836(9) Uani 1 1 d . . . . .
H15 H 0.063568 0.131758 0.627666 0.100 Uiso 1 1 calc R U . . .
C16 C 0.1582(3) 0.1048(3) 0.54565(17) 0.0688(8) Uani 1 1 d . . . . .
H16 H 0.136750 -0.000186 0.538414 0.083 Uiso 1 1 calc R U . . .
C17 C 0.2318(3) 0.1791(3) 0.50324(14) 0.0638(6) Uani 1 1 d . . . . .
H17 H 0.261361 0.125445 0.466463 0.077 Uiso 1 1 calc R U . . .
C18 C 0.2637(2) 0.3340(3) 0.51399(11) 0.0502(5) Uani 1 1 d . . . . .
H18 H 0.314092 0.384427 0.483944 0.060 Uiso 1 1 calc R U . . .
C19 C 0.29984(18) 0.7280(2) 0.49805(9) 0.0399(4) Uani 1 1 d . . . . .
C20 C 0.4117(2) 0.7970(3) 0.48538(11) 0.0476(5) Uani 1 1 d . . . . .
H20 H 0.474398 0.798913 0.519027 0.057 Uiso 1 1 calc R U . . .
C21 C 0.4327(3) 0.8632(3) 0.42397(14) 0.0608(7) Uani 1 1 d . . . . .
H21 H 0.509494 0.907613 0.416031 0.073 Uiso 1 1 calc R U . . .
C22 C 0.3409(3) 0.8637(3) 0.37466(13) 0.0638(7) Uani 1 1 d . . . . .
H22 H 0.354454 0.909198 0.333122 0.077 Uiso 1 1 calc R U . . .
C23 C 0.2293(3) 0.7971(3) 0.38664(12) 0.0642(7) Uani 1 1 d . . . . .
H23 H 0.166210 0.798584 0.353237 0.077 Uiso 1 1 calc R U . . .
C24 C 0.2088(2) 0.7280(3) 0.44724(11) 0.0519(5) Uani 1 1 d . . . . .
H24 H 0.132737 0.680513 0.454193 0.062 Uiso 1 1 calc R U . . .

loop_
_atom_site_aniso_label
_atom_site_aniso_U_11
_atom_site_aniso_U_22
_atom_site_aniso_U_33
_atom_site_aniso_U_23
_atom_site_aniso_U_13
_atom_site_aniso_U_12
Ge1 0.03527(15) 0.04150(16) 0.03000(15) -0.00119(7) 0.00100(9) -0.00334(8)
N1 0.0405(9) 0.0753(12) 0.0469(10) -0.0277(9) -0.0032(8) 0.0072(9)
C1 0.0344(9) 0.0428(9) 0.0323(9) 0.0000(7) 0.0037(7) -0.0027(7)
C2 0.0405(10) 0.0447(10) 0.0361(9) 0.0014(8) 0.0053(7) 0.0007(8)
C3 0.0363(10) 0.0569(12) 0.0447(11) 0.0056(9) 0.0056(8) 0.0034(9)
C4 0.0345(9) 0.0681(14) 0.0448(11) -0.0013(10) -0.0029(8) -0.0056(9)
C5 0.0416(10) 0.0676(14) 0.0421(11) -0.0124(10) -0.0010(8) -0.0045(10)
C6 0.0363(9) 0.0536(11) 0.0351(9) -0.0045(8) 0.0027(7) -0.0002(8)
C7 0.0366(9) 0.0453(10) 0.0366(9) 0.0030(8) 0.0013(7) -0.0029(8)
C8 0.0372(10) 0.0600(13) 0.0506(11) -0.0014(10) -0.0002(8) -0.0046(9)
C9 0.0340(10) 0.0735(15) 0.0617(14) 0.0074(12) 0.0058(9) -0.0013(10)
C10 0.0447(11) 0.0691(14) 0.0491(12) 0.0069(10) 0.0165(10) 0.0095(10)
C11 0.0502(12) 0.0662(14) 0.0401(11) -0.0043(10) 0.0063(9) 0.0080(10)
C12 0.0376(9) 0.0544(11) 0.0375(10) 0.0007(9) 0.0043(8) 0.0027(8)
C13 0.0359(9) 0.0423(10) 0.0352(9) 0.0034(8) -0.0007(7) -0.0042(8)
C14 0.0815(18) 0.0564(13) 0.0586(15) 0.0079(11) 0.0279(13) -0.0086(13)
C15 0.084(2) 0.0558(15) 0.113(3) 0.0253(17) 0.0309(19) -0.0123(15)
C16 0.0678(16) 0.0374(11) 0.100(2) 0.0036(13) -0.0063(15) -0.0031(11)
C17 0.0780(17) 0.0473(12) 0.0653(15) -0.0093(11) -0.0055(13) 0.0025(12)
C18 0.0566(13) 0.0480(11) 0.0465(12) -0.0031(9) 0.0086(10) -0.0052(10)
C19 0.0471(10) 0.0366(9) 0.0359(9) -0.0015(7) 0.0014(8) -0.0004(8)
C20 0.0508(11) 0.0485(11) 0.0439(11) 0.0013(9) 0.0062(9) -0.0046(9)
C21 0.0750(17) 0.0528(14) 0.0559(15) 0.0090(10) 0.0184(13) -0.0069(11)
C22 0.099(2) 0.0533(14) 0.0406(12) 0.0104(9) 0.0144(13) 0.0019(12)
C23 0.0875(19) 0.0644(15) 0.0395(12) 0.0047(11) -0.0104(11) 0.0042(14)
C24 0.0588(13) 0.0560(13) 0.0402(11) 0.0031(9) -0.0072(9) -0.0045(10)

loop_
_atom_type_symbol
_atom_type_description
_atom_type_scat_dispersion_real
_atom_type_scat_dispersion_imag
_atom_type_scat_source
C C 0.0181 0.0091
;
International Tables for Crystallography
(Vol. C, Tables 4.2.6.8 and 6.1.1.4)
;
N N 0.0311 0.0180
;
International Tables for Crystallography
(Vol. C, Tables 4.2.6.8 and 6.1.1.4)
;
H H 0.0000 0.0000
;
International Tables for Crystallography
(Vol. C, Table 6.1.1.4)
;
Ge Ge -1.0885 0.8855
;
International Tables for Crystallography
(Vol. C, Tables 4.2.6.8 and 6.1.1.4)
;

loop_
_geom_angle_atom_site_label_1
_geom_angle_atom_site_label_2
_geom_angle_atom_site_label_3
_geom_angle
_geom_angle_site_symmetry_1
_geom_angle_site_symmetry_3
_geom_angle_publ_flag
C1 Ge1 C7 100.92(8) . . ?
C1 Ge1 C13 113.89(8) . . ?
C7 Ge1 C13 110.15(8) . . ?
C1 Ge1 C19 108.81(8) . . ?
C7 Ge1 C19 114.96(8) . . ?
C13 Ge1 C19 108.14(8) . . ?
C6 N1 C12 131.23(18) . . ?
C6 N1 H1 114.4 . . ?
C12 N1 H1 114.4 . . ?
C6 C1 C2 118.24(18) . . ?
C6 C1 Ge1 119.96(14) . . ?
C2 C1 Ge1 121.66(14) . . ?
C3 C2 C1 121.90(19) . . ?
C3 C2 H2 119.0 . . ?
C1 C2 H2 119.0 . . ?
C2 C3 C4 119.13(19) . . ?
C2 C3 H3 120.4 . . ?
C4 C3 H3 120.4 . . ?
C5 C4 C3 120.49(19) . . ?
C5 C4 H4 119.8 . . ?
C3 C4 H4 119.8 . . ?
C4 C5 C6 120.5(2) . . ?
C4 C5 H5 119.8 . . ?
C6 C5 H5 119.8 . . ?
N1 C6 C1 123.40(18) . . ?
N1 C6 C5 116.89(18) . . ?
C1 C6 C5 119.72(18) . . ?
C12 C7 C8 118.24(18) . . ?
C12 C7 Ge1 119.84(14) . . ?
C8 C7 Ge1 121.91(15) . . ?
C9 C8 C7 121.6(2) . . ?
C9 C8 H8 119.2 . . ?
C7 C8 H8 119.2 . . ?
C8 C9 C10 119.5(2) . . ?
C8 C9 H9 120.2 . . ?
C10 C9 H9 120.2 . . ?
C11 C10 C9 120.2(2) . . ?
C11 C10 H10 119.9 . . ?
C9 C10 H10 119.9 . . ?
C10 C11 C12 120.6(2) . . ?
C10 C11 H11 119.7 . . ?
C12 C11 H11 119.7 . . ?
N1 C12 C7 123.26(18) . . ?
N1 C12 C11 116.96(19) . . ?
C7 C12 C11 119.77(19) . . ?
C18 C13 C14 117.4(2) . . ?
C18 C13 Ge1 121.16(15) . . ?
C14 C13 Ge1 121.39(17) . . ?
C15 C14 C13 120.4(3) . . ?
C15 C14 H14 119.8 . . ?
C13 C14 H14 119.8 . . ?
C16 C15 C14 120.9(3) . . ?
C16 C15 H15 119.6 . . ?
C14 C15 H15 119.6 . . ?
C17 C16 C15 119.7(2) . . ?
C17 C16 H16 120.2 . . ?
C15 C16 H16 120.2 . . ?
C16 C17 C18 120.2(3) . . ?
C16 C17 H17 119.9 . . ?
C18 C17 H17 119.9 . . ?
C13 C18 C17 121.4(2) . . ?
C13 C18 H18 119.3 . . ?
C17 C18 H18 119.3 . . ?
C20 C19 C24 117.89(19) . . ?
C20 C19 Ge1 121.22(15) . . ?
C24 C19 Ge1 120.88(16) . . ?
C21 C20 C19 121.2(2) . . ?
C21 C20 H20 119.4 . . ?
C19 C20 H20 119.4 . . ?
C22 C21 C20 120.0(3) . . ?
C22 C21 H21 120.0 . . ?
C20 C21 H21 120.0 . . ?
C23 C22 C21 119.5(2) . . ?
C23 C22 H22 120.2 . . ?
C21 C22 H22 120.2 . . ?
C22 C23 C24 120.8(2) . . ?
C22 C23 H23 119.6 . . ?
C24 C23 H23 119.6 . . ?
C23 C24 C19 120.6(2) . . ?
C23 C24 H24 119.7 . . ?
C19 C24 H24 119.7 . . ?

loop_
_geom_bond_atom_site_label_1
_geom_bond_atom_site_label_2
_geom_bond_distance
_geom_bond_site_symmetry_2
_geom_bond_publ_flag
Ge1 C1 1.931(2) . ?
Ge1 C7 1.9346(19) . ?
Ge1 C13 1.940(2) . ?
Ge1 C19 1.9565(19) . ?
N1 C6 1.389(3) . ?
N1 C12 1.396(3) . ?
N1 H1 0.8700 . ?
C1 C6 1.395(3) . ?
C1 C2 1.403(3) . ?
C2 C3 1.377(3) . ?
C2 H2 0.9400 . ?
C3 C4 1.385(3) . ?
C3 H3 0.9400 . ?
C4 C5 1.377(3) . ?
C4 H4 0.9400 . ?
C5 C6 1.402(3) . ?
C5 H5 0.9400 . ?
C7 C12 1.399(3) . ?
C7 C8 1.402(3) . ?
C8 C9 1.381(3) . ?
C8 H8 0.9400 . ?
C9 C10 1.382(4) . ?
C9 H9 0.9400 . ?
C10 C11 1.381(3) . ?
C10 H10 0.9400 . ?
C11 C12 1.400(3) . ?
C11 H11 0.9400 . ?
C13 C18 1.380(3) . ?
C13 C14 1.389(3) . ?
C14 C15 1.386(4) . ?
C14 H14 0.9400 . ?
C15 C16 1.359(5) . ?
C15 H15 0.9400 . ?
C16 C17 1.356(4) . ?
C16 H16 0.9400 . ?
C17 C18 1.388(3) . ?
C17 H17 0.9400 . ?
C18 H18 0.9400 . ?
C19 C20 1.389(3) . ?
C19 C24 1.392(3) . ?
C20 C21 1.388(3) . ?
C20 H20 0.9400 . ?
C21 C22 1.377(4) . ?
C21 H21 0.9400 . ?
C22 C23 1.374(4) . ?
C22 H22 0.9400 . ?
C23 C24 1.383(3) . ?
C23 H23 0.9400 . ?
C24 H24 0.9400 . ?

loop_
_geom_torsion_atom_site_label_1
_geom_torsion_atom_site_label_2
_geom_torsion_atom_site_label_3
_geom_torsion_atom_site_label_4
_geom_torsion
_geom_torsion_site_symmetry_1
_geom_torsion_site_symmetry_2
_geom_torsion_site_symmetry_3
_geom_torsion_site_symmetry_4
_geom_torsion_publ_flag
C6 C1 C2 C3 -1.9(3) . . . . ?
Ge1 C1 C2 C3 173.75(16) . . . . ?
C1 C2 C3 C4 1.5(3) . . . . ?
C2 C3 C4 C5 -0.1(3) . . . . ?
C3 C4 C5 C6 -0.7(4) . . . . ?
C12 N1 C6 C1 6.4(4) . . . . ?
C12 N1 C6 C5 -173.4(2) . . . . ?
C2 C1 C6 N1 -178.8(2) . . . . ?
Ge1 C1 C6 N1 5.5(3) . . . . ?
C2 C1 C6 C5 1.1(3) . . . . ?
Ge1 C1 C6 C5 -174.66(16) . . . . ?
C4 C5 C6 N1 -180.0(2) . . . . ?
C4 C5 C6 C1 0.2(3) . . . . ?
C12 C7 C8 C9 1.0(3) . . . . ?
Ge1 C7 C8 C9 -178.17(18) . . . . ?
C7 C8 C9 C10 -1.1(4) . . . . ?
C8 C9 C10 C11 0.2(4) . . . . ?
C9 C10 C11 C12 0.7(4) . . . . ?
C6 N1 C12 C7 -9.3(4) . . . . ?
C6 N1 C12 C11 171.0(2) . . . . ?
C8 C7 C12 N1 -179.8(2) . . . . ?
Ge1 C7 C12 N1 -0.6(3) . . . . ?
C8 C7 C12 C11 -0.1(3) . . . . ?
Ge1 C7 C12 C11 179.11(17) . . . . ?
C10 C11 C12 N1 179.0(2) . . . . ?
C10 C11 C12 C7 -0.7(3) . . . . ?
C18 C13 C14 C15 0.0(4) . . . . ?
Ge1 C13 C14 C15 -179.0(2) . . . . ?
C13 C14 C15 C16 0.8(5) . . . . ?
C14 C15 C16 C17 -0.9(5) . . . . ?
C15 C16 C17 C18 0.1(4) . . . . ?
C14 C13 C18 C17 -0.7(4) . . . . ?
Ge1 C13 C18 C17 178.30(19) . . . . ?
C16 C17 C18 C13 0.7(4) . . . . ?
C24 C19 C20 C21 -0.3(3) . . . . ?
Ge1 C19 C20 C21 178.56(17) . . . . ?
C19 C20 C21 C22 1.2(4) . . . . ?
C20 C21 C22 C23 -0.6(4) . . . . ?
C21 C22 C23 C24 -0.9(4) . . . . ?
C22 C23 C24 C19 1.7(4) . . . . ?
C20 C19 C24 C23 -1.1(3) . . . . ?
Ge1 C19 C24 C23 180.00(19) . . . . ?
